data_4325610
loop_
_publ_author_name
'Galina V. Romanenko'
'Ksenia Yu. Maryunina'
'Artem S. Bogomyakov'
'Renad Z. Sagdeev'
'Victor I. Ovcharenko'

_publ_section_title
;
 Relationship between the Thermally Induced Reorientations of Aromatic
 Solvate Molecules in Cu(hfac)2- Nitroxide Breathing Crystals and the
 Character of the Magnetic Anomaly
;
_journal_name_full 'Inorganic Chemistry'
_journal_page_first 6597
_journal_page_last 6609
_journal_paper_doi 10.1021/ic200444e
_journal_volume 50
_journal_year 2011
_chemical_formula_sum 'C28.5 H31 Cu F12 N4 O6'
_chemical_formula_weight 817.11
_chemical_name_systematic
; 
 ? 
;
_space_group_IT_number 2
_symmetry_cell_setting triclinic
_symmetry_space_group_name_Hall '-P 1'
_symmetry_space_group_name_H-M 'P -1'
_atom_sites_solution_hydrogens geom
_atom_sites_solution_primary direct
_atom_sites_solution_secondary difmap
_audit_creation_method SHELXL-97
_cell_angle_alpha 76.882(3)
_cell_angle_beta 68.312(3)
_cell_angle_gamma 84.538(3)
_cell_formula_units_Z 2
_cell_length_a 10.609(2)
_cell_length_b 13.056(3)
_cell_length_c 13.217(3)
_cell_measurement_reflns_used 5744
_cell_measurement_temperature 100(2)
_cell_measurement_theta_max 26.38
_cell_measurement_theta_min 2.45
_cell_volume 1656.6(6)
_computing_cell_refinement 'Bruker SMART'
_computing_data_collection 'Bruker SMART'
_computing_data_reduction 'Bruker SAINT'
_computing_molecular_graphics 'Bruker SHELXTL'
_computing_publication_material 'Bruker SHELXTL'
_computing_structure_refinement 'SHELXL-97 (Sheldrick, 1997)'
_computing_structure_solution 'SHELXS-97 (Sheldrick, 1990)'
_diffrn_ambient_temperature 100(2)
_diffrn_measured_fraction_theta_full 0.974
_diffrn_measured_fraction_theta_max 0.974
_diffrn_measurement_device_type 'CCD area detector'
_diffrn_measurement_method 'phi and omega scans'
_diffrn_radiation_monochromator graphite
_diffrn_radiation_source 'fine-focus sealed tube'
_diffrn_radiation_type MoK\a
_diffrn_radiation_wavelength 0.71073
_diffrn_reflns_av_R_equivalents 0.0272
_diffrn_reflns_av_sigmaI/netI 0.0454
_diffrn_reflns_limit_h_max 13
_diffrn_reflns_limit_h_min -13
_diffrn_reflns_limit_k_max 16
_diffrn_reflns_limit_k_min -16
_diffrn_reflns_limit_l_max 16
_diffrn_reflns_limit_l_min -16
_diffrn_reflns_number 11718
_diffrn_reflns_theta_full 26.44
_diffrn_reflns_theta_max 26.44
_diffrn_reflns_theta_min 1.60
_exptl_absorpt_coefficient_mu 0.775
_exptl_absorpt_correction_type none
_exptl_crystal_colour black
_exptl_crystal_density_diffrn 1.638
_exptl_crystal_description bulk
_exptl_crystal_F_000 830
_refine_diff_density_max 0.818
_refine_diff_density_min -0.409
_refine_diff_density_rms 0.073
_refine_ls_extinction_method none
_refine_ls_goodness_of_fit_ref 1.053
_refine_ls_hydrogen_treatment constr
_refine_ls_matrix_type fullcycle
_refine_ls_number_parameters 481
_refine_ls_number_reflns 6642
_refine_ls_number_restraints 3
_refine_ls_restrained_S_all 1.053
_refine_ls_R_factor_all 0.0533
_refine_ls_R_factor_gt 0.0439
_refine_ls_shift/su_max 0.006
_refine_ls_shift/su_mean 0.000
_refine_ls_structure_factor_coef Fsqd
_refine_ls_weighting_details 'calc w=1/[\s^2^(Fo^2^)+(0.0521P)^2^+1.3873P] where P=(Fo^2^+2Fc^2^)/3'
_refine_ls_weighting_scheme calc
_refine_ls_wR_factor_gt 0.1094
_refine_ls_wR_factor_ref 0.1145
_reflns_number_gt 5631
_reflns_number_total 6642
_reflns_threshold_expression >2sigma(I)
_cod_data_source_file ic200444e_si_002_15.cif
_cod_data_source_block phpr100
_cod_original_cell_volume 1656.5(6)
_cod_original_formula_sum 'C28.50 H31 Cu F12 N4 O6'
_cod_database_code 4325610

loop_
_symmetry_equiv_pos_as_xyz
'x, y, z'
'-x, -y, -z'

loop_
_atom_site_label
_atom_site_type_symbol
_atom_site_fract_x
_atom_site_fract_y
_atom_site_fract_z
_atom_site_U_iso_or_equiv
_atom_site_adp_type
_atom_site_occupancy
_atom_site_symmetry_multiplicity
_atom_site_calc_flag
_atom_site_refinement_flags
Cu1 Cu 0.0000 0.5000 0.5000 0.01817(12) Uani 1 2 d S
O1 O -0.11334(18) 0.61959(14) 0.46648(15) 0.0254(4) Uani 1 1 d .
C1 C -0.2885(3) 0.7422(2) 0.4817(2) 0.0295(6) Uani 1 1 d .
F1 F -0.23800(19) 0.80092(14) 0.52725(17) 0.0453(5) Uani 1 1 d .
F2 F -0.42150(16) 0.75392(13) 0.52121(16) 0.0409(4) Uani 1 1 d .
F3 F -0.2453(2) 0.78232(15) 0.37384(15) 0.0499(5) Uani 1 1 d .
C2 C -0.2401(3) 0.6283(2) 0.5042(2) 0.0240(5) Uani 1 1 d .
C3 C -0.3362(3) 0.5520(2) 0.5607(2) 0.0295(6) Uani 1 1 d .
H3A H -0.4294 0.5721 0.5846 0.035 Uiso 1 1 calc R
C4 C -0.3012(3) 0.4456(2) 0.5843(2) 0.0269(6) Uani 1 1 d .
C5 C -0.4148(3) 0.3672(2) 0.6511(3) 0.0394(7) Uani 1 1 d .
F4 F -0.3862(8) 0.3023(8) 0.7313(9) 0.054(3) Uani 0.50 1 d P
F5 F -0.4281(12) 0.3042(8) 0.5934(8) 0.100(4) Uani 0.50 1 d P
F6 F -0.5335(11) 0.4064(9) 0.7037(10) 0.119(6) Uani 0.50 1 d P
F4A F -0.4188(12) 0.3365(11) 0.7487(10) 0.122(6) Uani 0.50 1 d P
F5A F -0.3965(11) 0.2860(6) 0.6055(10) 0.084(4) Uani 0.50 1 d P
F6A F -0.5281(9) 0.4045(9) 0.6457(8) 0.071(3) Uani 0.50 1 d P
O2 O -0.18680(19) 0.40487(14) 0.55647(15) 0.0260(4) Uani 1 1 d .
Cu2 Cu 0.0000 1.0000 0.0000 0.01873(12) Uani 1 2 d S
O3 O -0.11264(17) 1.04882(13) 0.13701(14) 0.0210(4) Uani 1 1 d .
C6 C -0.2882(3) 1.0502(3) 0.3064(3) 0.0408(8) Uani 1 1 d .
F7 F -0.1869(5) 1.0208(4) 0.3595(4) 0.0363(11) Uani 0.50 1 d P
F8 F -0.3620(6) 1.1524(5) 0.2818(5) 0.0489(14) Uani 0.50 1 d P
F9 F -0.38854(17) 0.99196(14) 0.37991(14) 0.0386(4) Uani 1 1 d .
F7A F -0.2074(5) 1.0778(5) 0.3386(5) 0.0556(15) Uani 0.50 1 d P
F8A F -0.3102(6) 1.1414(4) 0.3048(5) 0.0374(12) Uani 0.50 1 d P
C7 C -0.2300(3) 1.0171(2) 0.1943(2) 0.0245(5) Uani 1 1 d .
C8 C -0.3120(3) 0.9591(2) 0.1677(2) 0.0272(6) Uani 1 1 d .
H8A H -0.4006 0.9410 0.2196 0.033 Uiso 1 1 calc R
C9 C -0.2676(2) 0.92754(18) 0.0681(2) 0.0211(5) Uani 1 1 d .
C10 C -0.3651(3) 0.8684(2) 0.0418(2) 0.0250(6) Uani 1 1 d .
F10 F -0.3628(2) 0.90568(18) -0.05951(17) 0.0631(7) Uani 1 1 d .
F11 F -0.49136(16) 0.87272(16) 0.10949(18) 0.0495(5) Uani 1 1 d .
F12 F -0.33000(18) 0.76907(14) 0.04774(19) 0.0477(5) Uani 1 1 d .
O4 O -0.15321(16) 0.93819(13) -0.00750(14) 0.0202(4) Uani 1 1 d .
O01 O 0.08240(17) 0.48433(14) 0.33977(15) 0.0245(4) Uani 1 1 d .
N1 N 0.0089(2) 0.47446(16) 0.28267(18) 0.0228(5) Uani 1 1 d .
C01 C -0.0086(3) 0.37076(19) 0.2597(2) 0.0248(6) Uani 1 1 d .
C02 C 0.1255(3) 0.3474(2) 0.1720(3) 0.0345(7) Uani 1 1 d .
H02A H 0.1951 0.3301 0.2057 0.052 Uiso 1 1 calc R
H02B H 0.1532 0.4093 0.1113 0.052 Uiso 1 1 calc R
H02C H 0.1145 0.2877 0.1426 0.052 Uiso 1 1 calc R
C03 C -0.0390(3) 0.2846(2) 0.3634(2) 0.0291(6) Uani 1 1 d .
H03A H 0.0406 0.2720 0.3855 0.044 Uiso 1 1 calc R
H03B H -0.0612 0.2198 0.3481 0.044 Uiso 1 1 calc R
H03C H -0.1162 0.3061 0.4237 0.044 Uiso 1 1 calc R
C04 C -0.1252(3) 0.3992(2) 0.2154(2) 0.0245(5) Uani 1 1 d .
C05 C -0.1193(3) 0.3463(2) 0.1235(2) 0.0339(7) Uani 1 1 d .
H05A H -0.1974 0.3690 0.1009 0.051 Uiso 1 1 calc R
H05B H -0.1213 0.2698 0.1502 0.051 Uiso 1 1 calc R
H05C H -0.0353 0.3656 0.0597 0.051 Uiso 1 1 calc R
C06 C -0.2657(3) 0.3903(2) 0.3057(2) 0.0270(6) Uani 1 1 d .
H06A H -0.3345 0.4093 0.2714 0.040 Uiso 1 1 calc R
H06B H -0.2732 0.4379 0.3553 0.040 Uiso 1 1 calc R
H06C H -0.2798 0.3178 0.3487 0.040 Uiso 1 1 calc R
N2 N -0.1017(2) 0.51437(16) 0.16995(18) 0.0228(5) Uani 1 1 d .
O02 O -0.15595(19) 0.56774(15) 0.10389(15) 0.0271(4) Uani 1 1 d .
C07 C -0.0297(2) 0.55434(19) 0.2176(2) 0.0221(5) Uani 1 1 d .
C08 C 0.0013(2) 0.66232(19) 0.1972(2) 0.0204(5) Uani 1 1 d .
C09 C -0.0313(2) 0.74700(19) 0.1240(2) 0.0201(5) Uani 1 1 d .
H09A H -0.0818 0.7410 0.0794 0.024 Uiso 1 1 calc R
N3 N 0.0169(2) 0.83568(16) 0.12513(17) 0.0207(4) Uani 1 1 d .
N4 N 0.0807(2) 0.80917(16) 0.19975(17) 0.0221(5) Uani 1 1 d .
C041 C 0.1439(3) 0.8896(2) 0.2255(2) 0.0279(6) Uani 1 1 d .
H04A H 0.1204 0.9598 0.1890 0.034 Uiso 1 1 calc R
H04B H 0.2437 0.8807 0.1941 0.034 Uiso 1 1 calc R
C042 C 0.1011(4) 0.8852(3) 0.3474(3) 0.0502(9) Uani 1 1 d .
H04C H 0.1338 0.8182 0.3826 0.060 Uiso 1 1 calc R
H04D H 0.0007 0.8860 0.3803 0.060 Uiso 1 1 calc R
C043 C 0.1552(4) 0.9770(3) 0.3736(3) 0.0587(11) Uani 1 1 d .
H04E H 0.1286 1.0438 0.3330 0.070 Uiso 1 1 calc R
H04F H 0.1113 0.9759 0.4542 0.070 Uiso 1 1 calc R
C044 C 0.3006(4) 0.9757(3) 0.3447(3) 0.0531(9) Uani 1 1 d .
H04G H 0.3267 1.0360 0.3651 0.080 Uiso 1 1 calc R
H04H H 0.3455 0.9800 0.2644 0.080 Uiso 1 1 calc R
H04I H 0.3283 0.9104 0.3851 0.080 Uiso 1 1 calc R
C010 C 0.07470(17) 0.70831(14) 0.24459(15) 0.0228(5) Uani 1 1 d .
H01A H 0.1124 0.6733 0.2984 0.027 Uiso 1 1 calc R
C1S C 0.46109(17) 0.54353(14) -0.04305(15) 0.0291(12) Uiso 0.50 1 d PRD
C2S C 0.52585(17) 0.59652(14) -0.15346(15) 0.0326(12) Uiso 0.50 1 d PR
H2SA H 0.5798 0.5578 -0.2088 0.039 Uiso 0.50 1 d PR
C3S C 0.51161(17) 0.70632(14) -0.18295(15) 0.0353(13) Uiso 0.50 1 d PR
H3SA H 0.5559 0.7425 -0.2585 0.042 Uiso 0.50 1 d PR
C4S C 0.43260(17) 0.76310(14) -0.10205(15) 0.0350(13) Uiso 0.50 1 d PR
H4SA H 0.4229 0.8380 -0.1222 0.042 Uiso 0.50 1 d PR
C5S C 0.36784(17) 0.71011(14) 0.00835(15) 0.0340(14) Uiso 0.50 1 d PR
H5SA H 0.3138 0.7488 0.0637 0.041 Uiso 0.50 1 d PR
C6S C 0.38208(17) 0.60034(14) 0.03785(15) 0.039(2) Uiso 0.50 1 d PR
H6SA H 0.3378 0.5641 0.1134 0.047 Uiso 0.50 1 d PR
C7S C 0.48123(17) 0.42768(14) -0.01235(15) 0.0357(13) Uiso 0.50 1 d PRD
H7SA H 0.4557 0.3947 -0.0598 0.043 Uiso 0.50 1 d PR
H7SB H 0.4211 0.4028 0.0627 0.043 Uiso 0.50 1 d PR
C8S C 0.62262(17) 0.39319(14) -0.02057(15) 0.0291(16) Uiso 0.50 1 d PRD
H8SA H 0.6493 0.4264 0.0261 0.035 Uiso 0.50 1 d PR
H8SB H 0.6832 0.4160 -0.0959 0.035 Uiso 0.50 1 d PR
C9S C 0.63648(17) 0.27372(14) 0.01411(15) 0.0357(15) Uiso 0.50 1 d PRD
H9SA H 0.7287 0.2556 0.0074 0.054 Uiso 0.50 1 d PR
H9SB H 0.5776 0.2505 0.0899 0.054 Uiso 0.50 1 d PR
H9SC H 0.6118 0.2401 -0.0333 0.054 Uiso 0.50 1 d PR

loop_
_atom_site_aniso_label
_atom_site_aniso_U_11
_atom_site_aniso_U_22
_atom_site_aniso_U_33
_atom_site_aniso_U_23
_atom_site_aniso_U_13
_atom_site_aniso_U_12
Cu1 0.0191(2) 0.0158(2) 0.0191(2) -0.00028(16) -0.00834(17) 0.00033(15)
O1 0.0252(9) 0.0249(9) 0.0221(9) 0.0005(7) -0.0080(8) 0.0035(7)
C1 0.0270(13) 0.0284(14) 0.0304(15) -0.0056(12) -0.0089(12) 0.0048(11)
F1 0.0494(11) 0.0295(9) 0.0678(13) -0.0181(9) -0.0304(10) 0.0067(8)
F2 0.0285(9) 0.0310(9) 0.0572(12) -0.0053(8) -0.0128(8) 0.0086(7)
F3 0.0608(12) 0.0374(10) 0.0337(10) 0.0052(8) -0.0087(9) 0.0190(9)
C2 0.0252(13) 0.0259(13) 0.0214(13) -0.0063(10) -0.0095(11) 0.0053(10)
C3 0.0218(13) 0.0272(14) 0.0371(16) -0.0073(12) -0.0087(12) 0.0043(10)
C4 0.0299(14) 0.0273(14) 0.0270(14) -0.0079(11) -0.0135(12) 0.0022(11)
C5 0.0368(17) 0.0289(16) 0.053(2) -0.0037(14) -0.0196(15) -0.0004(13)
F4 0.033(2) 0.065(4) 0.047(5) 0.020(3) -0.013(2) -0.003(3)
F5 0.148(9) 0.113(8) 0.055(4) 0.014(4) -0.049(5) -0.100(7)
F6 0.034(4) 0.033(3) 0.186(12) 0.025(7) 0.047(7) 0.011(3)
F4A 0.160(12) 0.178(13) 0.033(4) 0.027(7) -0.037(7) -0.133(10)
F5A 0.070(4) 0.031(3) 0.156(10) -0.055(4) -0.026(5) 0.007(3)
F6A 0.030(4) 0.034(3) 0.131(8) 0.005(5) -0.021(5) -0.008(3)
O2 0.0319(10) 0.0247(9) 0.0246(10) -0.0074(8) -0.0142(8) 0.0077(8)
Cu2 0.0189(2) 0.0189(2) 0.0192(2) -0.00399(16) -0.00678(17) -0.00427(16)
O3 0.0226(9) 0.0192(9) 0.0214(9) -0.0040(7) -0.0078(7) -0.0027(7)
C6 0.0375(16) 0.0449(19) 0.0354(17) -0.0205(14) 0.0037(14) -0.0188(14)
F7 0.036(2) 0.053(3) 0.027(2) -0.012(2) -0.0173(16) 0.001(2)
F8 0.064(4) 0.032(2) 0.040(3) -0.015(2) -0.004(2) 0.013(2)
F9 0.0398(9) 0.0408(10) 0.0281(9) -0.0110(7) 0.0011(7) -0.0127(8)
F7A 0.042(3) 0.091(4) 0.040(3) -0.036(3) -0.005(2) -0.018(3)
F8A 0.059(3) 0.019(2) 0.031(2) -0.0061(16) -0.014(2) 0.005(2)
C7 0.0249(13) 0.0213(13) 0.0249(13) -0.0053(10) -0.0059(11) -0.0008(10)
C8 0.0225(12) 0.0260(13) 0.0312(15) -0.0096(11) -0.0042(11) -0.0051(10)
C9 0.0234(12) 0.0142(11) 0.0258(13) 0.0015(10) -0.0117(11) -0.0023(9)
C10 0.0233(12) 0.0244(13) 0.0276(14) -0.0032(11) -0.0099(11) -0.0042(10)
F10 0.0767(14) 0.0779(15) 0.0470(12) 0.0192(11) -0.0435(11) -0.0490(12)
F11 0.0208(8) 0.0651(13) 0.0693(14) -0.0408(11) -0.0062(8) -0.0091(8)
F12 0.0425(10) 0.0271(9) 0.0895(16) -0.0245(10) -0.0356(10) 0.0025(8)
O4 0.0211(9) 0.0195(8) 0.0202(9) -0.0009(7) -0.0085(7) -0.0041(7)
O01 0.0235(9) 0.0213(9) 0.0299(10) -0.0004(8) -0.0134(8) -0.0018(7)
N1 0.0237(10) 0.0169(10) 0.0282(12) -0.0019(9) -0.0112(9) -0.0013(8)
C01 0.0275(13) 0.0160(12) 0.0283(14) -0.0044(10) -0.0067(11) -0.0021(10)
C02 0.0311(15) 0.0271(15) 0.0362(16) -0.0044(12) -0.0037(13) 0.0027(12)
C03 0.0352(15) 0.0172(12) 0.0331(15) -0.0018(11) -0.0120(12) -0.0012(11)
C04 0.0290(13) 0.0179(12) 0.0235(13) -0.0029(10) -0.0058(11) -0.0042(10)
C05 0.0440(16) 0.0270(14) 0.0279(15) -0.0090(12) -0.0056(13) -0.0096(12)
C06 0.0273(13) 0.0248(13) 0.0268(14) -0.0049(11) -0.0065(11) -0.0049(10)
N2 0.0259(11) 0.0200(11) 0.0223(11) -0.0034(9) -0.0083(9) -0.0032(8)
O02 0.0322(10) 0.0278(10) 0.0253(10) -0.0021(8) -0.0158(8) -0.0047(8)
C07 0.0213(12) 0.0198(12) 0.0241(13) -0.0023(10) -0.0082(10) -0.0011(9)
C08 0.0199(11) 0.0202(12) 0.0208(12) -0.0027(10) -0.0075(10) -0.0016(9)
C09 0.0234(12) 0.0193(12) 0.0198(12) -0.0047(10) -0.0100(10) -0.0003(9)
N3 0.0251(10) 0.0198(10) 0.0192(10) -0.0038(8) -0.0101(9) -0.0007(8)
N4 0.0279(11) 0.0203(11) 0.0196(11) 0.0008(8) -0.0119(9) -0.0048(9)
C041 0.0371(15) 0.0244(13) 0.0268(14) 0.0024(11) -0.0181(12) -0.0131(11)
C042 0.0482(19) 0.064(2) 0.0389(19) -0.0234(17) -0.0032(15) -0.0243(17)
C043 0.046(2) 0.073(3) 0.060(2) -0.045(2) -0.0015(18) -0.0156(18)
C044 0.065(2) 0.050(2) 0.064(2) -0.0264(18) -0.038(2) 0.0042(18)
C010 0.0242(12) 0.0221(13) 0.0210(13) 0.0027(10) -0.0097(10) -0.0053(10)

loop_
_atom_type_symbol
_atom_type_description
_atom_type_scat_dispersion_real
_atom_type_scat_dispersion_imag
_atom_type_scat_source
C C 0.0033 0.0016 'International Tables Vol C Tables 4.2.6.8 and 6.1.1.4'
H H 0.0000 0.0000 'International Tables Vol C Tables 4.2.6.8 and 6.1.1.4'
N N 0.0061 0.0033 'International Tables Vol C Tables 4.2.6.8 and 6.1.1.4'
O O 0.0106 0.0060 'International Tables Vol C Tables 4.2.6.8 and 6.1.1.4'
F F 0.0171 0.0103 'International Tables Vol C Tables 4.2.6.8 and 6.1.1.4'
Cu Cu 0.3201 1.2651 'International Tables Vol C Tables 4.2.6.8 and 6.1.1.4'

loop_
_geom_angle_atom_site_label_1
_geom_angle_atom_site_label_2
_geom_angle_atom_site_label_3
_geom_angle
_geom_angle_site_symmetry_1
_geom_angle_site_symmetry_3
O1 Cu1 O1 180.0 2_566 .
O1 Cu1 O01 93.07(7) 2_566 2_566
O1 Cu1 O01 86.93(7) . 2_566
O1 Cu1 O01 86.93(7) 2_566 .
O1 Cu1 O01 93.07(7) . .
O01 Cu1 O01 179.999(2) 2_566 .
O1 Cu1 O2 85.48(7) 2_566 2_566
O1 Cu1 O2 94.52(7) . 2_566
O01 Cu1 O2 99.82(7) 2_566 2_566
O01 Cu1 O2 80.18(7) . 2_566
O1 Cu1 O2 94.52(7) 2_566 .
O1 Cu1 O2 85.48(7) . .
O01 Cu1 O2 80.18(7) 2_566 .
O01 Cu1 O2 99.82(7) . .
O2 Cu1 O2 180.0 2_566 .
C2 O1 Cu1 128.59(17) . .
F2 C1 F3 107.8(2) . .
F2 C1 F1 107.2(2) . .
F3 C1 F1 106.8(2) . .
F2 C1 C2 113.8(2) . .
F3 C1 C2 110.7(2) . .
F1 C1 C2 110.3(2) . .
O1 C2 C3 129.5(2) . .
O1 C2 C1 112.4(2) . .
C3 C2 C1 118.1(2) . .
C2 C3 C4 122.0(2) . .
O2 C4 C3 128.0(3) . .
O2 C4 C5 113.9(2) . .
C3 C4 C5 118.1(2) . .
F4A C5 F6A 112.8(8) . .
F4A C5 F5 122.6(8) . .
F6A C5 F5 83.6(8) . .
F4A C5 F5A 108.6(9) . .
F6A C5 F5A 102.7(7) . .
F5 C5 F5A 20.0(8) . .
F4A C5 F4 25.8(8) . .
F6A C5 F4 130.8(6) . .
F5 C5 F4 102.4(7) . .
F5A C5 F4 85.3(7) . .
F4A C5 F6 80.6(8) . .
F6A C5 F6 33.8(8) . .
F5 C5 F6 110.1(9) . .
F5A C5 F6 125.0(8) . .
F4 C5 F6 103.0(7) . .
F4A C5 C4 111.1(6) . .
F6A C5 C4 111.2(5) . .
F5 C5 C4 112.5(5) . .
F5A C5 C4 110.1(6) . .
F4 C5 C4 111.0(5) . .
F6 C5 C4 116.5(6) . .
F4A F4 C5 71.0(19) . .
F4A F4 F5A 114(2) . .
C5 F4 F5A 47.1(5) . .
C5 F5 F6A 47.8(5) . .
F6A F6 C5 70.2(14) . .
F6A F6 F4A 116.0(19) . .
C5 F6 F4A 47.9(6) . .
F4 F4A C5 83(2) . .
F4 F4A F6 127(3) . .
C5 F4A F6 51.4(6) . .
C5 F5A F4 47.6(5) . .
F6 F6A C5 75.9(15) . .
F6 F6A F5 114.3(19) . .
C5 F6A F5 48.6(5) . .
C4 O2 Cu1 121.60(17) . .
O4 Cu2 O4 180.00(10) . 2_575
O4 Cu2 O3 87.77(7) . 2_575
O4 Cu2 O3 92.23(7) 2_575 2_575
O4 Cu2 O3 92.23(7) . .
O4 Cu2 O3 87.77(7) 2_575 .
O3 Cu2 O3 179.999(2) 2_575 .
O4 Cu2 N3 85.84(7) . .
O4 Cu2 N3 94.16(7) 2_575 .
O3 Cu2 N3 94.96(7) 2_575 .
O3 Cu2 N3 85.04(7) . .
O4 Cu2 N3 94.16(7) . 2_575
O4 Cu2 N3 85.84(7) 2_575 2_575
O3 Cu2 N3 85.04(7) 2_575 2_575
O3 Cu2 N3 94.96(7) . 2_575
N3 Cu2 N3 180.0 . 2_575
C7 O3 Cu2 122.98(17) . .
F8A C6 F7A 74.6(4) . .
F8A C6 F9 112.3(4) . .
F7A C6 F9 117.5(4) . .
F8A C6 F7 105.6(4) . .
F7A C6 F7 31.7(3) . .
F9 C6 F7 99.1(3) . .
F8A C6 F8 27.2(3) . .
F7A C6 F8 101.7(5) . .
F9 C6 F8 101.0(3) . .
F7 C6 F8 132.7(4) . .
F8A C6 C7 117.0(4) . .
F7A C6 C7 116.1(3) . .
F9 C6 C7 113.8(2) . .
F7 C6 C7 106.8(3) . .
F8 C6 C7 103.3(3) . .
F7A F7 C6 54.8(6) . .
F8A F8 C6 49.9(7) . .
F7 F7A C6 93.4(8) . .
F7 F7A F8A 143.9(9) . .
C6 F7A F8A 52.3(4) . .
F8 F8A C6 102.9(9) . .
F8 F8A F7A 155.8(10) . .
C6 F8A F7A 53.1(3) . .
O3 C7 C8 128.4(3) . .
O3 C7 C6 113.8(2) . .
C8 C7 C6 117.8(2) . .
C9 C8 C7 121.3(2) . .
O4 C9 C8 128.9(2) . .
O4 C9 C10 112.5(2) . .
C8 C9 C10 118.6(2) . .
F12 C10 F10 106.8(2) . .
F12 C10 F11 107.4(2) . .
F10 C10 F11 107.4(2) . .
F12 C10 C9 110.5(2) . .
F10 C10 C9 111.1(2) . .
F11 C10 C9 113.4(2) . .
C9 O4 Cu2 124.53(17) . .
N1 O01 Cu1 122.44(15) . .
O01 N1 C07 124.1(2) . .
O01 N1 C01 122.0(2) . .
C07 N1 C01 112.0(2) . .
N1 C01 C03 111.4(2) . .
N1 C01 C02 105.8(2) . .
C03 C01 C02 110.0(2) . .
N1 C01 C04 99.79(19) . .
C03 C01 C04 115.2(2) . .
C02 C01 C04 113.8(2) . .
N2 C04 C05 109.3(2) . .
N2 C04 C06 105.7(2) . .
C05 C04 C06 111.1(2) . .
N2 C04 C01 100.12(19) . .
C05 C04 C01 115.3(2) . .
C06 C04 C01 114.2(2) . .
O02 N2 C07 125.3(2) . .
O02 N2 C04 122.6(2) . .
C07 N2 C04 111.7(2) . .
N1 C07 N2 107.6(2) . .
N1 C07 C08 127.3(2) . .
N2 C07 C08 125.1(2) . .
C09 C08 C010 104.1(2) . .
C09 C08 C07 128.2(2) . .
C010 C08 C07 127.6(2) . .
N3 C09 C08 111.3(2) . .
C09 N3 N4 105.1(2) . .
C09 N3 Cu2 122.40(17) . .
N4 N3 Cu2 132.27(15) . .
C010 N4 N3 113.07(19) . .
C010 N4 C041 126.3(2) . .
N3 N4 C041 120.6(2) . .
N4 C041 C042 113.1(2) . .
C041 C042 C043 112.9(3) . .
C044 C043 C042 114.6(3) . .
N4 C010 C08 106.38(18) . .
C7S C1S C8S 70.51(19) 2_665 2_665
C7S C1S C2S 105.82(16) 2_665 .
C8S C1S C2S 112.43(15) 2_665 .
C7S C1S C6S 63.12(17) 2_665 .
C8S C1S C6S 9.94(15) 2_665 .
C2S C1S C6S 119.9 . .
C7S C1S C7S 98.93(17) 2_665 .
C8S C1S C7S 128.03(15) 2_665 .
C2S C1S C7S 119.3 . .
C6S C1S C7S 120.8 . .
C7S C1S C1S 55.45(14) 2_665 2_665
C8S C1S C1S 106.3(2) 2_665 2_665
C2S C1S C1S 126.72(11) . 2_665
C6S C1S C1S 96.40(12) . 2_665
C7S C1S C1S 43.49(12) . 2_665
C1S C2S C3S 120.0 . .
C4S C3S C2S 120.1 . .
C9S C4S C5S 9.69(18) 2_665 .
C9S C4S C3S 124.85(19) 2_665 .
C5S C4S C3S 119.9 . .
C9S C5S C8S 123.2(7) 2_665 2_665
C9S C5S C4S 34.6(6) 2_665 .
C8S C5S C4S 112.94(15) 2_665 .
C9S C5S C6S 132.9(6) 2_665 .
C8S C5S C6S 9.71(16) 2_665 .
C4S C5S C6S 120.0 . .
C8S C6S C7S 109.8(9) 2_665 2_665
C8S C6S C1S 70.3(9) 2_665 .
C7S C6S C1S 52.83(15) 2_665 .
C8S C6S C5S 64.7(9) 2_665 .
C7S C6S C5S 110.18(14) 2_665 .
C1S C6S C5S 120.1 . .
C8S C6S C9S 56.1(8) 2_665 2_665
C7S C6S C9S 111.2(2) 2_665 2_665
C1S C6S C9S 113.39(13) . 2_665
C5S C6S C9S 8.62(13) . 2_665
C1S C7S C6S 64.04(16) 2_665 2_665
C1S C7S C1S 81.07(17) 2_665 .
C6S C7S C1S 112.13(14) 2_665 .
C1S C7S C8S 57.77(17) 2_665 .
C6S C7S C8S 8.91(15) 2_665 .
C1S C7S C8S 115.1 . .
C6S C8S C5S 105.5(9) 2_665 2_665
C6S C8S C1S 99.8(9) 2_665 2_665
C5S C8S C1S 132.4(3) 2_665 2_665
C6S C8S C7S 61.3(8) 2_665 .
C5S C8S C7S 109.12(15) 2_665 .
C1S C8S C7S 51.72(15) 2_665 .
C6S C8S C9S 116.2(9) 2_665 .
C5S C8S C9S 10.66(16) 2_665 .
C1S C8S C9S 125.94(15) 2_665 .
C7S C8S C9S 112.7 . .
C5S C9S C4S 135.7(7) 2_665 2_665
C5S C9S C8S 46.2(6) 2_665 .
C4S C9S C8S 115.56(18) 2_665 .
C5S C9S C6S 38.5(5) 2_665 2_665
C4S C9S C6S 119.8(3) 2_665 2_665
C8S C9S C6S 7.67(13) . 2_665

loop_
_geom_bond_atom_site_label_1
_geom_bond_atom_site_label_2
_geom_bond_distance
_geom_bond_site_symmetry_2
Cu1 O1 1.9498(18) 2_566
Cu1 O1 1.9499(17) .
Cu1 O01 2.0210(19) 2_566
Cu1 O01 2.0211(19) .
Cu1 O2 2.2319(19) 2_566
Cu1 O2 2.2319(19) .
O1 C2 1.254(3) .
C1 F2 1.318(3) .
C1 F3 1.319(3) .
C1 F1 1.328(3) .
C1 C2 1.527(4) .
C2 C3 1.372(4) .
C3 C4 1.399(4) .
C4 O2 1.235(3) .
C4 C5 1.523(4) .
C5 F4A 1.246(12) .
C5 F6A 1.274(11) .
C5 F5 1.290(10) .
C5 F5A 1.299(8) .
C5 F4 1.309(10) .
C5 F6 1.313(11) .
F4 F4A 0.574(19) .
F4 F5A 1.767(16) .
F5 F6A 1.709(16) .
F6 F6A 0.754(18) .
F6 F4A 1.657(17) .
Cu2 O4 1.9256(16) .
Cu2 O4 1.9256(16) 2_575
Cu2 O3 1.9730(17) 2_575
Cu2 O3 1.9730(17) .
Cu2 N3 2.430(2) .
Cu2 N3 2.430(2) 2_575
O3 C7 1.246(3) .
C6 F8A 1.188(6) .
C6 F7A 1.202(6) .
C6 F9 1.308(3) .
C6 F7 1.468(6) .
C6 F8 1.514(6) .
C6 C7 1.525(4) .
F7 F7A 0.774(6) .
F8 F8A 0.710(5) .
F7A F8A 1.448(8) .
C7 C8 1.387(4) .
C8 C9 1.370(4) .
C9 O4 1.250(3) .
C9 C10 1.526(3) .
C10 F12 1.308(3) .
C10 F10 1.309(3) .
C10 F11 1.311(3) .
O01 N1 1.301(3) .
N1 C07 1.329(3) .
N1 C01 1.495(3) .
C01 C03 1.514(4) .
C01 C02 1.523(4) .
C01 C04 1.536(4) .
C04 N2 1.495(3) .
C04 C05 1.508(4) .
C04 C06 1.521(4) .
N2 O02 1.264(3) .
N2 C07 1.355(3) .
C07 C08 1.421(3) .
C08 C09 1.403(3) .
C08 C010 1.407(3) .
C09 N3 1.315(3) .
N3 N4 1.358(3) .
N4 C010 1.313(3) .
N4 C041 1.460(3) .
C041 C042 1.493(4) .
C042 C043 1.534(5) .
C043 C044 1.445(5) .
C1S C7S 1.246(4) 2_665
C1S C8S 1.342(4) 2_665
C1S C2S 1.4040 .
C1S C6S 1.4054 .
C1S C7S 1.4907 .
C1S C1S 1.788(4) 2_665
C2S C3S 1.4066 .
C3S C4S 1.4052 .
C4S C9S 1.141(3) 2_665
C4S C5S 1.4039 .
C5S C9S 0.338(4) 2_665
C5S C8S 1.320(4) 2_665
C5S C6S 1.4062 .
C6S C8S 0.246(4) 2_665
C6S C7S 1.394(4) 2_665
C6S C9S 1.655(4) 2_665
C7S C1S 1.246(4) 2_665
C7S C6S 1.394(4) 2_665
C7S C8S 1.4959 .
C8S C6S 0.246(4) 2_665
C8S C5S 1.320(4) 2_665
C8S C1S 1.342(4) 2_665
C8S C9S 1.5318 .
C9S C5S 0.338(4) 2_665
C9S C4S 1.141(3) 2_665
C9S C6S 1.655(4) 2_665
